data_4512828
loop_
_publ_author_name
'Andrzejewski, Micha\/l'
'Marciniak, J\;edrzej'
'Rajewski, Kacper W.'
'Katrusiak, Andrzej'

_publ_section_title
;
 Halogen and Hydrogen Bond Architectures in Switchable Chains of Di- and
 Trihaloimidazoles
;
_journal_issue 4
_journal_name_full 'Crystal Growth &amp; Design'
_journal_page_first 1658
_journal_paper_doi 10.1021/cg501561w
_journal_volume 15
_journal_year 2015
_chemical_formula_moiety 'C3 H2 Br2 N2'
_chemical_formula_sum 'C3 H2 Br2 N2'
_chemical_formula_weight 225.89
_chemical_name_common dibromoimidazole
_chemical_name_systematic
;
 4,5-dibromo-1H-imidazole
;
_space_group_crystal_system tetragonal
_space_group_IT_number 92
_space_group_name_Hall 'P 4abw 2nw'
_space_group_name_H-M_alt 'P 41 21 2'
_symmetry_space_group_name_Hall 'P 4abw 2nw'
_symmetry_space_group_name_H-M 'P 41 21 2'
_atom_sites_solution_hydrogens geom
_atom_sites_solution_primary direct
_audit_creation_date 2014-10-21
_audit_creation_method
;
Olex2 1.2
(compiled 2014.09.19 svn.r3010 for OlexSys, GUI svn.r4874)
;
_cell_angle_alpha 90
_cell_angle_beta 90
_cell_angle_gamma 90
_cell_formula_units_Z 8
_cell_length_a 6.8566(4)
_cell_length_b 6.8566(4)
_cell_length_c 25.535(2)
_cell_measurement_temperature 296(2)
_cell_volume 1200.48(14)
_computing_molecular_graphics 'Olex2 (Dolomanov et al., 2009)'
_computing_publication_material 'Olex2 (Dolomanov et al., 2009)'
_computing_structure_refinement 'ShelXL (Sheldrick, 2008)'
_computing_structure_solution 'ShelXS (Sheldrick, 2008)'
_diffrn_ambient_temperature 296(2)
_diffrn_measured_fraction_theta_full 1.000
_diffrn_measured_fraction_theta_max 0.994
_diffrn_radiation_type MoK\a
_diffrn_radiation_wavelength 0.71073
_diffrn_reflns_av_R_equivalents 0.1342
_diffrn_reflns_av_unetI/netI 0.1396
_diffrn_reflns_Laue_measured_fraction_full 1.000
_diffrn_reflns_Laue_measured_fraction_max 0.994
_diffrn_reflns_limit_h_max 8
_diffrn_reflns_limit_h_min -8
_diffrn_reflns_limit_k_max 8
_diffrn_reflns_limit_k_min -8
_diffrn_reflns_limit_l_max 32
_diffrn_reflns_limit_l_min -31
_diffrn_reflns_number 7301
_diffrn_reflns_point_group_measured_fraction_full 1.000
_diffrn_reflns_point_group_measured_fraction_max 0.988
_diffrn_reflns_theta_full 26.000
_diffrn_reflns_theta_max 26.999
_diffrn_reflns_theta_min 3.076
_exptl_absorpt_coefficient_mu 13.378
_exptl_absorpt_correction_T_max 0.512
_exptl_absorpt_correction_T_min 0.126
_exptl_absorpt_correction_type multi-scan
_exptl_crystal_colour 'clear colourless'
_exptl_crystal_colour_lustre clear
_exptl_crystal_colour_primary colourless
_exptl_crystal_density_diffrn 2.500
_exptl_crystal_description sphere
_exptl_crystal_F_000 832
_exptl_crystal_size_max 0.2
_exptl_crystal_size_mid 0.2
_exptl_crystal_size_min 0.05
_refine_diff_density_max 0.699
_refine_diff_density_min -0.627
_refine_diff_density_rms 0.146
_refine_ls_abs_structure_details
;
 Flack x determined using 107 quotients [(I+)-(I-)]/[(I+)+(I-)]
 (Parsons and Flack (2004), Acta Cryst. A60, s61).
;
_refine_ls_abs_structure_Flack 0.02(9)
_refine_ls_extinction_method none
_refine_ls_goodness_of_fit_ref 0.888
_refine_ls_hydrogen_treatment constr
_refine_ls_matrix_type full
_refine_ls_number_parameters 64
_refine_ls_number_reflns 1303
_refine_ls_number_restraints 13
_refine_ls_restrained_S_all 0.886
_refine_ls_R_factor_all 0.2279
_refine_ls_R_factor_gt 0.0766
_refine_ls_shift/su_max 0.000
_refine_ls_shift/su_mean 0.000
_refine_ls_structure_factor_coef Fsqd
_refine_ls_weighting_details 'w=1/[\s^2^(Fo^2^)+(0.0929P)^2^] where P=(Fo^2^+2Fc^2^)/3'
_refine_ls_weighting_scheme calc
_refine_ls_wR_factor_gt 0.1659
_refine_ls_wR_factor_ref 0.2121
_reflns_Friedel_coverage 0.538
_reflns_Friedel_fraction_full 1.000
_reflns_Friedel_fraction_max 0.976
_reflns_number_gt 467
_reflns_number_total 1303
_reflns_threshold_expression 'I > 2\s(I)'
_cod_data_source_file cg501561w_si_002.cif
_cod_data_source_block dibromoimidazole
_cod_depositor_comments 'Adding full bibliography for 4512828--4512833.cif.'
_cod_original_cell_volume 1200.51(17)
_cod_database_code 4512828
_shelxl_version_number 2013-4
_shelx_space_group_comment
;
The symmetry employed for this shelxl refinement is uniquely defined
by the following loop, which should always be used as a source of
symmetry information in preference to the above space-group names.
They are only intended as comments.
;
_olex2_refinement_description
;
1. Fixed Uiso
 At 1.2 times of:
  All C(H) groups, All N(H) groups
2. Restrained distances
 N3-C2
 1.33 with sigma of 0.01
 C5-C4
 1.38 with sigma of 0.01
 N1-C2
 1.34 with sigma of 0.005
 N1-C5 \\sim C4-N3
 with sigma of 0.01
3. Rigid body (RIGU) restrains
 C5, C4, N3
 with sigma for 1-2 distances of 0.004 and sigma for 1-3 distances of 0.004
4.a Aromatic/amide H refined with riding coordinates:
 C2(H2), N1(H1)
;
_olex2_submission_special_instructions 'No special instructions were received'

loop_
_space_group_symop_operation_xyz
'x, y, z'
'-y+1/2, x+1/2, z+1/4'
'-x, -y, z+1/2'
'y+1/2, -x+1/2, z+3/4'
'x+1/2, -y+1/2, -z+3/4'
'-x+1/2, y+1/2, -z+1/4'
'y, x, -z'
'-y, -x, -z+1/2'

loop_
_atom_site_label
_atom_site_type_symbol
_atom_site_fract_x
_atom_site_fract_y
_atom_site_fract_z
_atom_site_U_iso_or_equiv
_atom_site_adp_type
_atom_site_occupancy
_atom_site_site_symmetry_order
_atom_site_calc_flag
_atom_site_refinement_flags_posn
Br2 Br 0.3250(4) 0.6044(4) 0.65733(9) 0.1037(11) Uani 1 1 d .
Br1 Br 0.7108(4) 0.2214(4) 0.66224(9) 0.1028(11) Uani 1 1 d .
C2 C 0.266(2) 0.174(3) 0.7557(7) 0.082(6) Uani 1 1 d D
H2 H 0.1958 0.1099 0.7817 0.099 Uiso 1 1 calc R
N1 N 0.210(2) 0.340(2) 0.7331(6) 0.081(5) Uani 1 1 d D
H1 H 0.1052 0.4037 0.7402 0.097 Uiso 1 1 calc R
N3 N 0.434(2) 0.112(2) 0.7366(5) 0.068(5) Uani 1 1 d D
C5 C 0.344(2) 0.392(2) 0.6974(6) 0.061(5) Uani 1 1 d D
C4 C 0.485(2) 0.249(3) 0.7010(6) 0.062(5) Uani 1 1 d D

loop_
_atom_site_aniso_label
_atom_site_aniso_U_11
_atom_site_aniso_U_22
_atom_site_aniso_U_33
_atom_site_aniso_U_23
_atom_site_aniso_U_13
_atom_site_aniso_U_12
Br2 0.101(2) 0.0847(19) 0.125(2) 0.0307(15) -0.0061(16) 0.0250(14)
Br1 0.0839(19) 0.107(2) 0.118(2) 0.0030(16) 0.0199(15) 0.0195(14)
C2 0.067(17) 0.104(19) 0.076(14) 0.012(14) 0.010(12) 0.031(12)
N1 0.061(11) 0.096(15) 0.087(13) -0.003(10) -0.008(10) 0.035(10)
N3 0.067(11) 0.086(11) 0.052(10) -0.009(7) 0.008(8) 0.029(9)
C5 0.054(12) 0.076(11) 0.053(11) -0.016(9) -0.001(9) 0.018(8)
C4 0.060(10) 0.080(12) 0.045(9) -0.024(8) 0.003(9) 0.019(8)

loop_
_atom_type_symbol
_atom_type_description
_atom_type_scat_dispersion_real
_atom_type_scat_dispersion_imag
_atom_type_scat_source
C C 0.0033 0.0016 'International Tables Vol C Tables 4.2.6.8 and 6.1.1.4'
H H 0.0000 0.0000 'International Tables Vol C Tables 4.2.6.8 and 6.1.1.4'
N N 0.0061 0.0033 'International Tables Vol C Tables 4.2.6.8 and 6.1.1.4'
Br Br -0.2901 2.4595 'International Tables Vol C Tables 4.2.6.8 and 6.1.1.4'

loop_
_geom_angle_atom_site_label_1
_geom_angle_atom_site_label_2
_geom_angle_atom_site_label_3
_geom_angle
N3 C2 N1 111.4(15)
C2 N1 C5 109.0(14)
C2 N3 C4 104.5(13)
N1 C5 Br2 123.9(13)
N1 C5 C4 104.2(14)
C4 C5 Br2 131.9(14)
N3 C4 Br1 120.3(12)
N3 C4 C5 111.0(14)
C5 C4 Br1 128.7(13)

loop_
_geom_bond_atom_site_label_1
_geom_bond_atom_site_label_2
_geom_bond_distance
Br2 C5 1.784(16)
Br1 C4 1.849(15)
C2 N1 1.335(6)
C2 N3 1.321(11)
N1 C5 1.340(15)
N3 C4 1.353(15)
C5 C4 1.380(11)

loop_
_geom_torsion_atom_site_label_1
_geom_torsion_atom_site_label_2
_geom_torsion_atom_site_label_3
_geom_torsion_atom_site_label_4
_geom_torsion
Br2 C5 C4 Br1 -2(3)
Br2 C5 C4 N3 -178.5(14)
C2 N1 C5 Br2 179.2(14)
C2 N1 C5 C4 -1(2)
C2 N3 C4 Br1 -178.6(13)
C2 N3 C4 C5 -2(2)
N1 C2 N3 C4 1(2)
N1 C5 C4 Br1 178.3(13)
N1 C5 C4 N3 2(2)
N3 C2 N1 C5 0(2)
